data_7245842
loop_
_publ_author_name
'Saadati, Arezoo'
'Amiri Rudbari, Hadi'
'Aryaeifar, Mahnaz'
'Blacque, Olivier'
'Correia, Isabel'
'Islam, Mohammad Khairul'
'Woschko, Dennis'
'Haj Hassani Sohi, Takin'
'Janiak, Christoph'
'Enamullah, Mohammed'

_publ_section_title
;
 Experimental and computational studies on pseudotetrahedral nickel(ii)-(S
 or R)-dihalogen-salicylaldiminates with \D- or \L-chirality induction
 at-metal
;
_journal_issue 3
_journal_name_full CrystEngComm
_journal_page_first 365
_journal_page_last 377
_journal_paper_doi 10.1039/D2CE01311H
_journal_volume 25
_journal_year 2023
_chemical_absolute_configuration ad
_chemical_formula_moiety 'C30 H24 Br4 N2 Ni O2'
_chemical_formula_sum 'C30 H24 Br4 N2 Ni O2'
_chemical_formula_weight 822.86
_space_group_crystal_system monoclinic
_space_group_IT_number 5
_space_group_name_Hall 'I 2y'
_space_group_name_H-M_alt 'I 1 2 1'
_atom_sites_solution_hydrogens geom
_atom_sites_solution_primary dual
_audit_creation_date 2019-11-11
_audit_creation_method
;
Olex2 1.2
(compiled 2018.05.29 svn.r3508 for OlexSys, GUI svn.r5506)
;
_audit_update_record
;
2020-05-02 deposited with the CCDC.	2022-11-14 downloaded from the CCDC.
;
_cell_angle_alpha 90
_cell_angle_beta 106.645(2)
_cell_angle_gamma 90
_cell_formula_units_Z 2
_cell_length_a 10.1024(2)
_cell_length_b 10.91929(18)
_cell_length_c 13.0659(3)
_cell_measurement_reflns_used 8031
_cell_measurement_temperature 160(1)
_cell_measurement_theta_max 29.0030
_cell_measurement_theta_min 3.2400
_cell_volume 1380.92(5)
_computing_cell_refinement 'CrysAlisPro 1.171.40.53 (Rigaku OD, 2019)'
_computing_data_collection 'CrysAlisPro 1.171.40.53 (Rigaku OD, 2019)'
_computing_data_reduction 'CrysAlisPro 1.171.40.53 (Rigaku OD, 2019)'
_computing_molecular_graphics 'Olex2 (Dolomanov et al., 2009)'
_computing_publication_material 'Olex2 (Dolomanov et al., 2009)'
_computing_structure_refinement 'ShelXL (Sheldrick, 2015b)'
_computing_structure_solution 'ShelXT (Sheldrick, 2015a)'
_diffrn_ambient_environment N~2~
_diffrn_ambient_temperature 160(1)
_diffrn_detector 'CCD plate'
_diffrn_detector_area_resol_mean 10.3801
_diffrn_detector_type Atlas
_diffrn_measured_fraction_theta_full 0.998
_diffrn_measured_fraction_theta_max 0.999
_diffrn_measurement_details
;
List of Runs (angles in degrees, time in seconds):

  # Type    Start    End  Width  t~exp~   \w     \q     \k     \f   Frames
#--------------------------------------------------------------------------
  1  \w    -22.00  85.10   0.70   30.00    --   10.31  77.00 120.00  153
  2  \w    -22.00  85.10   0.70   30.00    --   10.31  77.00-120.00  153
  3  \w    -85.00  13.00   0.70   30.00    --  -10.94 -38.00 -88.00  140
  4  \w    -44.00  64.50   0.70   30.00    --  -10.94  77.00   0.00  155
  5  \w    -20.00  50.00   0.70   30.00    --   10.31 -99.00-150.00  100
  6  \w     34.00  96.30   0.70   30.00    --   10.31-178.00-150.00   89
  7  \w     35.00  98.00   0.70   30.00    --   10.31 178.00   0.00   90
  8  \w    -20.00  50.00   0.70   30.00    --   10.31 -99.00 -60.00  100
  9  \w    -85.00  13.00   0.70   30.00    --  -10.94 -37.00   0.00  140
;
_diffrn_measurement_device 'four-circle diffractometer'
_diffrn_measurement_device_type 'SuperNova, Dual, Cu at home/near, Atlas'
_diffrn_measurement_method '\w scans'
_diffrn_orient_matrix_type 'CrysAlisPro convention (1999,Acta A55,543-557)'
_diffrn_orient_matrix_UB_11 -0.0308466000
_diffrn_orient_matrix_UB_12 0.0537948000
_diffrn_orient_matrix_UB_13 -0.0269343000
_diffrn_orient_matrix_UB_21 -0.0648222000
_diffrn_orient_matrix_UB_22 -0.0185231000
_diffrn_orient_matrix_UB_23 0.0056843000
_diffrn_orient_matrix_UB_31 0.0147039000
_diffrn_orient_matrix_UB_32 0.0313287000
_diffrn_orient_matrix_UB_33 0.0495425000
_diffrn_radiation_monochromator mirror
_diffrn_radiation_probe x-ray
_diffrn_radiation_type MoK\a
_diffrn_radiation_wavelength 0.71073
_diffrn_reflns_av_R_equivalents 0.0484
_diffrn_reflns_av_unetI/netI 0.0312
_diffrn_reflns_Laue_measured_fraction_full 0.998
_diffrn_reflns_Laue_measured_fraction_max 0.999
_diffrn_reflns_limit_h_max 12
_diffrn_reflns_limit_h_min -12
_diffrn_reflns_limit_k_max 13
_diffrn_reflns_limit_k_min -13
_diffrn_reflns_limit_l_max 16
_diffrn_reflns_limit_l_min -16
_diffrn_reflns_number 13776
_diffrn_reflns_point_group_measured_fraction_full 0.999
_diffrn_reflns_point_group_measured_fraction_max 0.999
_diffrn_reflns_theta_full 25.242
_diffrn_reflns_theta_max 26.370
_diffrn_reflns_theta_min 2.812
_diffrn_source 'micro-focus sealed X-ray tube'
_diffrn_source_type 'SuperNova (Mo) X-ray Source'
_exptl_absorpt_coefficient_mu 6.522
_exptl_absorpt_correction_T_max 0.833
_exptl_absorpt_correction_T_min 0.411
_exptl_absorpt_correction_type analytical
_exptl_absorpt_process_details
;
CrysAlisPro 1.171.40.53 (Rigaku Oxford Diffraction, 2019)
Analytical numeric absorption correction using a multifaceted crystal
model based on expressions derived by R.C. Clark & J.S. Reid.
(Clark, R. C. & Reid, J. S. (1995). Acta Cryst. A51, 887-897)
Empirical absorption correction using spherical harmonics,
 implemented in SCALE3 ABSPACK scaling algorithm.
;
_exptl_crystal_colour yellow
_exptl_crystal_density_diffrn 1.979
_exptl_crystal_description plate
_exptl_crystal_F_000 804
_exptl_crystal_size_max 0.25
_exptl_crystal_size_mid 0.19
_exptl_crystal_size_min 0.03
_refine_diff_density_max 1.464
_refine_diff_density_min -0.487
_refine_diff_density_rms 0.109
_refine_ls_abs_structure_details
;
 Flack x determined using 1243 quotients [(I+)-(I-)]/[(I+)+(I-)]
 (Parsons, Flack and Wagner, Acta Cryst. B69 (2013) 249-259).
;
_refine_ls_abs_structure_Flack -0.004(9)
_refine_ls_extinction_method none
_refine_ls_goodness_of_fit_ref 1.028
_refine_ls_hydrogen_treatment constr
_refine_ls_matrix_type full
_refine_ls_number_parameters 178
_refine_ls_number_reflns 2849
_refine_ls_number_restraints 1
_refine_ls_restrained_S_all 1.028
_refine_ls_R_factor_all 0.0352
_refine_ls_R_factor_gt 0.0335
_refine_ls_shift/su_max 0.000
_refine_ls_shift/su_mean 0.000
_refine_ls_structure_factor_coef Fsqd
_refine_ls_weighting_details 'w=1/[\s^2^(Fo^2^)+(0.0600P)^2^+1.1452P] where P=(Fo^2^+2Fc^2^)/3'
_refine_ls_weighting_scheme calc
_refine_ls_wR_factor_gt 0.0841
_refine_ls_wR_factor_ref 0.0856
_reflns_Friedel_coverage 0.898
_reflns_Friedel_fraction_full 0.999
_reflns_Friedel_fraction_max 0.999
_reflns_number_gt 2747
_reflns_number_total 2849
_reflns_threshold_expression 'I > 2\s(I)'
_cod_data_source_file d2ce01311h2.cif
_cod_data_source_block hadi0811
_cod_depositor_comments 'Adding full bibliography for 7245842--7245847.cif.'
_cod_original_cell_volume 1380.91(5)
_cod_database_code 7245842
_shelx_shelxl_version_number 2018/3
_shelx_space_group_comment
;
The symmetry employed for this shelxl refinement is uniquely defined
by the following loop, which should always be used as a source of
symmetry information in preference to the above space-group names.
They are only intended as comments.
;
_shelx_estimated_absorpt_t_max 0.828
_shelx_estimated_absorpt_t_min 0.292
_olex2_refinement_description
;
1. Fixed Uiso
 At 1.2 times of:
  All C(H) groups
 At 1.5 times of:
  All C(H,H,H) groups
2.a Ternary CH refined with riding coordinates:
 C8(H8)
2.b Aromatic/amide H refined with riding coordinates:
 C3(H3), C5(H5), C7(H7), C10(H10), C11(H11), C12(H12), C13(H13), C14(H14)
2.c Idealised Me refined as rotating group:
 C15(H15A,H15B,H15C)
;

loop_
_space_group_symop_operation_xyz
'x, y, z'
'-x, y, -z'
'x+1/2, y+1/2, z+1/2'
'-x+1/2, y+1/2, -z+1/2'

loop_
_atom_site_label
_atom_site_type_symbol
_atom_site_fract_x
_atom_site_fract_y
_atom_site_fract_z
_atom_site_U_iso_or_equiv
_atom_site_adp_type
_atom_site_occupancy
_atom_site_site_symmetry_order
_atom_site_calc_flag
_atom_site_refinement_flags_posn
_atom_site_refinement_flags_adp
_atom_site_refinement_flags_occupancy
_atom_site_disorder_assembly
_atom_site_disorder_group
Br1 Br 0.55439(6) 0.77455(5) 0.16983(5) 0.02491(18) Uani 1 1 d . . . . .
Br2 Br 0.16801(7) 0.41892(6) -0.04940(5) 0.0302(2) Uani 1 1 d . . . . .
C1 C 0.3995(6) 0.6232(5) 0.2705(5) 0.0179(11) Uani 1 1 d . . . . .
C2 C 0.4163(6) 0.6558(6) 0.1707(5) 0.0198(13) Uani 1 1 d . . . . .
C3 C 0.3472(6) 0.5999(6) 0.0754(5) 0.0217(13) Uani 1 1 d . . . . .
H3 H 0.361690 0.624992 0.009813 0.026 Uiso 1 1 calc R . . . .
C4 C 0.2556(6) 0.5055(6) 0.0787(5) 0.0235(13) Uani 1 1 d . . . . .
C5 C 0.2316(6) 0.4710(6) 0.1721(5) 0.0212(12) Uani 1 1 d . . . . .
H5 H 0.167018 0.407804 0.172123 0.025 Uiso 1 1 calc R . . . .
C6 C 0.3023(6) 0.5288(6) 0.2682(5) 0.0189(12) Uani 1 1 d . . . . .
C7 C 0.2661(6) 0.4916(6) 0.3637(5) 0.0201(12) Uani 1 1 d . . . . .
H7 H 0.190083 0.437103 0.352968 0.024 Uiso 1 1 calc R . . . .
C8 C 0.2528(6) 0.4830(6) 0.5389(5) 0.0219(12) Uani 1 1 d . . . . .
H8 H 0.172596 0.431204 0.499732 0.026 Uiso 1 1 calc R . . . .
C9 C 0.3471(6) 0.4027(6) 0.6255(5) 0.0202(12) Uani 1 1 d . . . . .
C10 C 0.4082(7) 0.3021(6) 0.5918(6) 0.0271(15) Uani 1 1 d . . . . .
H10 H 0.391402 0.286125 0.517657 0.032 Uiso 1 1 calc R . . . .
C11 C 0.4941(8) 0.2248(7) 0.6669(6) 0.0344(16) Uani 1 1 d . . . . .
H11 H 0.538046 0.157543 0.644078 0.041 Uiso 1 1 calc R . . . .
C12 C 0.5154(8) 0.2461(7) 0.7753(6) 0.0336(16) Uani 1 1 d . . . . .
H12 H 0.573545 0.193108 0.826546 0.040 Uiso 1 1 calc R . . . .
C13 C 0.4523(7) 0.3443(7) 0.8086(5) 0.0285(15) Uani 1 1 d . . . . .
H13 H 0.466094 0.358014 0.882690 0.034 Uiso 1 1 calc R . . . .
C14 C 0.3686(6) 0.4233(6) 0.7342(5) 0.0233(12) Uani 1 1 d . . . . .
H14 H 0.326071 0.491259 0.757530 0.028 Uiso 1 1 calc R . . . .
C15 C 0.1944(7) 0.5936(6) 0.5829(5) 0.0262(14) Uani 1 1 d . . . . .
H15A H 0.270292 0.647326 0.620896 0.039 Uiso 1 1 calc GR . . . .
H15B H 0.143608 0.565776 0.632209 0.039 Uiso 1 1 calc GR . . . .
H15C H 0.131734 0.638819 0.523757 0.039 Uiso 1 1 calc GR . . . .
N1 N 0.3241(5) 0.5232(5) 0.4600(4) 0.0210(11) Uani 1 1 d . . . . .
Ni1 Ni 0.500000 0.62194(10) 0.500000 0.0196(3) Uani 1 2 d S T P . .
O1 O 0.4726(5) 0.6773(4) 0.3576(3) 0.0221(9) Uani 1 1 d . . . . .

loop_
_atom_site_aniso_label
_atom_site_aniso_U_11
_atom_site_aniso_U_22
_atom_site_aniso_U_33
_atom_site_aniso_U_23
_atom_site_aniso_U_13
_atom_site_aniso_U_12
Br1 0.0277(3) 0.0221(3) 0.0230(3) 0.0015(2) 0.0042(2) -0.0054(3)
Br2 0.0308(3) 0.0339(4) 0.0217(3) -0.0111(3) 0.0008(2) -0.0045(3)
C1 0.018(3) 0.015(3) 0.018(3) -0.003(2) 0.000(2) 0.001(2)
C2 0.020(3) 0.018(3) 0.019(3) 0.002(2) 0.002(2) 0.003(2)
C3 0.023(3) 0.025(3) 0.016(3) -0.003(2) 0.002(2) 0.002(2)
C4 0.021(3) 0.024(3) 0.022(3) -0.007(2) 0.000(2) -0.001(2)
C5 0.020(3) 0.019(3) 0.021(3) -0.004(2) 0.001(2) -0.002(2)
C6 0.020(3) 0.016(3) 0.020(3) -0.002(2) 0.004(2) 0.003(2)
C7 0.019(3) 0.014(3) 0.026(3) -0.001(2) 0.003(2) 0.000(2)
C8 0.020(3) 0.023(3) 0.021(3) 0.003(3) 0.003(2) -0.001(3)
C9 0.022(3) 0.017(3) 0.022(3) 0.004(2) 0.007(2) -0.004(2)
C10 0.037(4) 0.017(3) 0.029(3) 0.001(3) 0.013(3) -0.001(3)
C11 0.040(4) 0.022(3) 0.040(4) 0.006(3) 0.010(3) 0.008(3)
C12 0.036(3) 0.025(4) 0.038(4) 0.013(3) 0.007(3) 0.002(3)
C13 0.030(3) 0.031(4) 0.023(3) 0.003(3) 0.006(3) -0.006(3)
C14 0.025(3) 0.018(3) 0.025(3) 0.004(3) 0.005(2) -0.002(3)
C15 0.024(3) 0.024(3) 0.031(4) 0.006(3) 0.008(3) 0.002(3)
N1 0.022(3) 0.016(2) 0.023(3) 0.000(2) 0.004(2) -0.001(2)
Ni1 0.0196(5) 0.0190(5) 0.0170(6) 0.000 0.0003(4) 0.000
O1 0.027(2) 0.020(2) 0.016(2) -0.0013(17) 0.0000(17) -0.0030(19)

loop_
_atom_type_symbol
_atom_type_description
_atom_type_scat_dispersion_real
_atom_type_scat_dispersion_imag
_atom_type_scat_source
C C 0.0033 0.0016 'International Tables Vol C Tables 4.2.6.8 and 6.1.1.4'
H H 0.0000 0.0000 'International Tables Vol C Tables 4.2.6.8 and 6.1.1.4'
Br Br -0.2901 2.4595 'International Tables Vol C Tables 4.2.6.8 and 6.1.1.4'
N N 0.0061 0.0033 'International Tables Vol C Tables 4.2.6.8 and 6.1.1.4'
Ni Ni 0.3393 1.1124 'International Tables Vol C Tables 4.2.6.8 and 6.1.1.4'
O O 0.0106 0.0060 'International Tables Vol C Tables 4.2.6.8 and 6.1.1.4'

loop_
_exptl_crystal_face_index_h
_exptl_crystal_face_index_k
_exptl_crystal_face_index_l
_exptl_crystal_face_perp_dist
1 0 -1 0.0256
-1 0 1 0.0036
1 -5 -2 0.0638
0 1 5 0.0862
-1 3 -5 0.0769
-1 5 -2 0.0823
1 -5 0 0.0815
5 3 0 0.0778

loop_
_geom_angle_atom_site_label_1
_geom_angle_atom_site_label_2
_geom_angle_atom_site_label_3
_geom_angle
_geom_angle_site_symmetry_1
_geom_angle_site_symmetry_3
_geom_angle_publ_flag
C2 C1 C6 115.5(5) . . ?
O1 C1 C2 120.3(5) . . ?
O1 C1 C6 124.2(5) . . ?
C1 C2 Br1 117.4(4) . . ?
C3 C2 Br1 118.5(5) . . ?
C3 C2 C1 123.9(6) . . ?
C2 C3 H3 121.1 . . ?
C2 C3 C4 117.8(6) . . ?
C4 C3 H3 121.1 . . ?
C3 C4 Br2 119.0(5) . . ?
C5 C4 Br2 119.5(5) . . ?
C5 C4 C3 121.5(5) . . ?
C4 C5 H5 120.0 . . ?
C4 C5 C6 120.1(6) . . ?
C6 C5 H5 120.0 . . ?
C1 C6 C7 121.8(5) . . ?
C5 C6 C1 121.2(6) . . ?
C5 C6 C7 117.0(6) . . ?
C6 C7 H7 116.1 . . ?
N1 C7 C6 127.9(6) . . ?
N1 C7 H7 116.1 . . ?
C9 C8 H8 107.2 . . ?
C15 C8 H8 107.2 . . ?
C15 C8 C9 113.6(5) . . ?
N1 C8 H8 107.2 . . ?
N1 C8 C9 111.1(5) . . ?
N1 C8 C15 110.1(5) . . ?
C10 C9 C8 117.2(6) . . ?
C10 C9 C14 119.8(6) . . ?
C14 C9 C8 122.9(6) . . ?
C9 C10 H10 120.1 . . ?
C9 C10 C11 119.9(6) . . ?
C11 C10 H10 120.1 . . ?
C10 C11 H11 120.0 . . ?
C12 C11 C10 120.1(7) . . ?
C12 C11 H11 120.0 . . ?
C11 C12 H12 120.0 . . ?
C13 C12 C11 120.0(7) . . ?
C13 C12 H12 120.0 . . ?
C12 C13 H13 119.8 . . ?
C12 C13 C14 120.4(7) . . ?
C14 C13 H13 119.8 . . ?
C9 C14 H14 120.1 . . ?
C13 C14 C9 119.9(6) . . ?
C13 C14 H14 120.1 . . ?
C8 C15 H15A 109.5 . . ?
C8 C15 H15B 109.5 . . ?
C8 C15 H15C 109.5 . . ?
H15A C15 H15B 109.5 . . ?
H15A C15 H15C 109.5 . . ?
H15B C15 H15C 109.5 . . ?
C7 N1 C8 115.4(5) . . ?
C7 N1 Ni1 121.5(4) . . ?
C8 N1 Ni1 123.1(4) . . ?
N1 Ni1 N1 115.3(3) . 2_656 ?
O1 Ni1 N1 92.62(19) . . ?
O1 Ni1 N1 107.12(19) . 2_656 ?
O1 Ni1 N1 92.62(19) 2_656 2_656 ?
O1 Ni1 N1 107.1(2) 2_656 . ?
O1 Ni1 O1 142.9(3) . 2_656 ?
C1 O1 Ni1 126.6(4) . . ?

loop_
_geom_bond_atom_site_label_1
_geom_bond_atom_site_label_2
_geom_bond_distance
_geom_bond_site_symmetry_2
_geom_bond_publ_flag
Br1 C2 1.907(6) . ?
Br2 C4 1.905(6) . ?
C1 C2 1.409(8) . ?
C1 C6 1.418(8) . ?
C1 O1 1.306(7) . ?
C2 C3 1.383(9) . ?
C3 H3 0.9500 . ?
C3 C4 1.394(9) . ?
C4 C5 1.364(9) . ?
C5 H5 0.9500 . ?
C5 C6 1.404(8) . ?
C6 C7 1.455(9) . ?
C7 H7 0.9500 . ?
C7 N1 1.274(8) . ?
C8 H8 1.0000 . ?
C8 C9 1.530(8) . ?
C8 C15 1.528(10) . ?
C8 N1 1.483(8) . ?
C9 C10 1.392(9) . ?
C9 C14 1.393(9) . ?
C10 H10 0.9500 . ?
C10 C11 1.393(10) . ?
C11 H11 0.9500 . ?
C11 C12 1.390(11) . ?
C12 H12 0.9500 . ?
C12 C13 1.380(11) . ?
C13 H13 0.9500 . ?
C13 C14 1.390(9) . ?
C14 H14 0.9500 . ?
C15 H15A 0.9800 . ?
C15 H15B 0.9800 . ?
C15 H15C 0.9800 . ?
N1 Ni1 2.015(5) . ?
Ni1 O1 1.900(4) . ?
Ni1 O1 1.900(4) 2_656 ?

loop_
_geom_torsion_atom_site_label_1
_geom_torsion_atom_site_label_2
_geom_torsion_atom_site_label_3
_geom_torsion_atom_site_label_4
_geom_torsion
_geom_torsion_site_symmetry_1
_geom_torsion_site_symmetry_2
_geom_torsion_site_symmetry_3
_geom_torsion_site_symmetry_4
_geom_torsion_publ_flag
Br1 C2 C3 C4 174.3(4) . . . . ?
Br2 C4 C5 C6 175.9(5) . . . . ?
C1 C2 C3 C4 -0.1(9) . . . . ?
C1 C6 C7 N1 -9.5(10) . . . . ?
C2 C1 C6 C5 1.7(8) . . . . ?
C2 C1 C6 C7 -175.3(5) . . . . ?
C2 C1 O1 Ni1 -163.4(4) . . . . ?
C2 C3 C4 Br2 -175.8(5) . . . . ?
C2 C3 C4 C5 1.7(10) . . . . ?
C3 C4 C5 C6 -1.5(10) . . . . ?
C4 C5 C6 C1 -0.2(9) . . . . ?
C4 C5 C6 C7 176.9(6) . . . . ?
C5 C6 C7 N1 173.4(6) . . . . ?
C6 C1 C2 Br1 -176.0(4) . . . . ?
C6 C1 C2 C3 -1.5(9) . . . . ?
C6 C1 O1 Ni1 15.4(8) . . . . ?
C6 C7 N1 C8 172.4(6) . . . . ?
C6 C7 N1 Ni1 -7.3(9) . . . . ?
C8 C9 C10 C11 -179.4(6) . . . . ?
C8 C9 C14 C13 178.0(6) . . . . ?
C9 C8 N1 C7 121.0(6) . . . . ?
C9 C8 N1 Ni1 -59.4(6) . . . . ?
C9 C10 C11 C12 1.9(10) . . . . ?
C10 C9 C14 C13 0.8(9) . . . . ?
C10 C11 C12 C13 -0.4(11) . . . . ?
C11 C12 C13 C14 -0.8(10) . . . . ?
C12 C13 C14 C9 0.6(9) . . . . ?
C14 C9 C10 C11 -2.1(9) . . . . ?
C15 C8 C9 C10 -177.9(5) . . . . ?
C15 C8 C9 C14 4.8(8) . . . . ?
C15 C8 N1 C7 -112.2(6) . . . . ?
C15 C8 N1 Ni1 67.5(6) . . . . ?
N1 C8 C9 C10 -53.1(7) . . . . ?
N1 C8 C9 C14 129.7(6) . . . . ?
N1 Ni1 O1 C1 93.3(5) 2_656 . . . ?
N1 Ni1 O1 C1 -24.2(5) . . . . ?
O1 C1 C2 Br1 2.9(7) . . . . ?
O1 C1 C2 C3 177.4(6) . . . . ?
O1 C1 C6 C5 -177.2(6) . . . . ?
O1 C1 C6 C7 5.8(9) . . . . ?
O1 Ni1 O1 C1 -147.5(5) 2_656 . . . ?
